data_4505156
loop_
_publ_author_name
'Custelcean, Radu'
'Ward, Michael D.'

_publ_section_title
;
 Chiral Discrimination in Low-Density Hydrogen-Bonded Frameworks
;
_journal_issue 6
_journal_name_full 'Crystal Growth &amp; Design'
_journal_page_first 2277
_journal_paper_doi 10.1021/cg050118x
_journal_volume 5
_journal_year 2005
_chemical_formula_sum 'C14 H18 N8 O10 S2'
_chemical_formula_weight 522.48
_chemical_name_systematic
; 
 ? 
;
_space_group_IT_number 29
_symmetry_cell_setting orthorhombic
_symmetry_space_group_name_Hall 'P 2c -2ac'
_symmetry_space_group_name_H-M 'P c a 21'
_atom_sites_solution_hydrogens geom
_atom_sites_solution_primary direct
_atom_sites_solution_secondary difmap
_audit_creation_method SHELXL-97
_cell_angle_alpha 90.00
_cell_angle_beta 90.00
_cell_angle_gamma 90.00
_cell_formula_units_Z 4
_cell_length_a 14.9757(10)
_cell_length_b 7.2578(5)
_cell_length_c 20.0261(13)
_cell_measurement_temperature 173(2)
_cell_volume 2176.6(3)
_computing_structure_refinement 'SHELXL-97 (Sheldrick, 1997)'
_computing_structure_solution 'SHELXS-97 (Sheldrick, 1990)'
_diffrn_ambient_temperature 293(2)
_diffrn_measured_fraction_theta_full 0.999
_diffrn_measured_fraction_theta_max 0.999
_diffrn_radiation_monochromator graphite
_diffrn_radiation_source 'fine-focus sealed tube'
_diffrn_radiation_type MoK\a
_diffrn_radiation_wavelength 0.71073
_diffrn_reflns_av_R_equivalents 0.0443
_diffrn_reflns_av_sigmaI/netI 0.0505
_diffrn_reflns_limit_h_max 17
_diffrn_reflns_limit_h_min -14
_diffrn_reflns_limit_k_max 8
_diffrn_reflns_limit_k_min -8
_diffrn_reflns_limit_l_max 23
_diffrn_reflns_limit_l_min -23
_diffrn_reflns_number 10496
_diffrn_reflns_theta_full 24.99
_diffrn_reflns_theta_max 24.99
_diffrn_reflns_theta_min 2.03
_exptl_absorpt_coefficient_mu 0.316
_exptl_absorpt_correction_type multi-scan
_exptl_crystal_density_diffrn 1.594
_exptl_crystal_density_method 'not measured'
_exptl_crystal_F_000 1080
_exptl_crystal_size_max 0.70
_exptl_crystal_size_mid 0.25
_exptl_crystal_size_min 0.10
_refine_diff_density_max 0.269
_refine_diff_density_min -0.308
_refine_diff_density_rms 0.049
_refine_ls_abs_structure_details 'Flack H D (1983), Acta Cryst. A39, 876-881'
_refine_ls_abs_structure_Flack 0.43(7)
_refine_ls_extinction_method none
_refine_ls_goodness_of_fit_ref 0.951
_refine_ls_hydrogen_treatment mixed
_refine_ls_matrix_type full
_refine_ls_number_parameters 307
_refine_ls_number_reflns 3808
_refine_ls_number_restraints 1
_refine_ls_restrained_S_all 0.951
_refine_ls_R_factor_all 0.0472
_refine_ls_R_factor_gt 0.0358
_refine_ls_shift/su_max 0.002
_refine_ls_shift/su_mean 0.000
_refine_ls_structure_factor_coef Fsqd
_refine_ls_weighting_details 'calc w=1/[\s^2^(Fo^2^)+(0.0424P)^2^+0.0000P] where P=(Fo^2^+2Fc^2^)/3'
_refine_ls_weighting_scheme calc
_refine_ls_wR_factor_gt 0.0761
_refine_ls_wR_factor_ref 0.0791
_reflns_number_gt 3164
_reflns_number_total 3808
_reflns_threshold_expression >2sigma(I)
_cod_data_source_file cg050118xsi20050330_041210.cif
_cod_data_source_block e:\xray\no2\pca21
_cod_depositor_comments
;
The following automatic conversions were performed:
'_atom_site_symetry_multiplicity' tag replaced with
'_atom_site_symmetry_multiplicity'.

Automatic conversion script
Id: cif_correct_tags 1440 2010-10-19 06:21:57Z saulius 

The following automatic conversions were performed:

'_exptl_absorpt_correction_type' value 'multiscan' changed to
'multi-scan' according to
/home/saulius/struct/CIF-dictionaries/cif_core.dic dictionary named
'cif_core.dic' version 2.4.1 from 2010-06-29.

Automatic conversion script
Id: cif_fix_values 1715 2011-07-08 13:25:40Z adriana 

The following automatic conversions were performed:

'_symmetry_cell_setting' tag value 'orthorombic' was replaced with
'orthorhombic' value as specified in the replacement file
'/home/robertas/cod-tools/perl-scripts/inputs/replacement_values.lst'.

Automatic conversion script
Id: cif_fix_values 3143 2015-03-26 13:38:13Z robertas 
;
_cod_original_sg_symbol_H-M Pca21
_cod_database_code 4505156

loop_
_symmetry_equiv_pos_as_xyz
'x, y, z'
'-x, -y, z+1/2'
'-x+1/2, y, z+1/2'
'x+1/2, -y, z'

loop_
_atom_site_label
_atom_site_type_symbol
_atom_site_fract_x
_atom_site_fract_y
_atom_site_fract_z
_atom_site_U_iso_or_equiv
_atom_site_adp_type
_atom_site_occupancy
_atom_site_symmetry_multiplicity
_atom_site_calc_flag
_atom_site_refinement_flags
S1 S 0.34466(5) 0.11472(11) 0.13883(4) 0.02216(18) Uani 1 1 d .
S2 S 0.92240(5) -0.07699(12) -0.16267(4) 0.0258(2) Uani 1 1 d .
O1 O 0.62047(13) 0.3833(3) -0.07609(10) 0.0276(5) Uani 1 1 d .
O2 O 0.29545(14) -0.0528(3) 0.12591(10) 0.0274(5) Uani 1 1 d .
O3 O 0.37702(15) 0.1237(3) 0.20763(10) 0.0288(5) Uani 1 1 d .
O4 O 0.98560(14) 0.0730(3) -0.15398(11) 0.0328(6) Uani 1 1 d .
O5 O 0.70996(14) 0.3638(3) 0.05561(10) 0.0276(5) Uani 1 1 d .
N6 N 0.91850(19) 0.4146(4) -0.21657(15) 0.0381(8) Uani 1 1 d .
H6A H 0.9335 0.3129 -0.1977 0.046 Uiso 1 1 calc R
H6B H 0.9278 0.5177 -0.1966 0.046 Uiso 1 1 calc R
O7 O 0.88524(14) -0.0851(3) -0.23018(10) 0.0293(6) Uani 1 1 d .
N8 N 0.35291(18) -0.3882(4) 0.18761(13) 0.0302(7) Uani 1 1 d .
H8A H 0.3477 -0.2877 0.1652 0.036 Uiso 1 1 calc R
H8B H 0.3534 -0.4925 0.1673 0.036 Uiso 1 1 calc R
O9 O 0.29827(14) 0.2803(3) 0.11811(10) 0.0278(5) Uani 1 1 d .
C10 C 0.3602(2) -0.3822(5) 0.25344(16) 0.0258(8) Uani 1 1 d .
N11 N 0.56088(17) 0.3961(4) -0.03386(13) 0.0265(6) Uani 1 1 d .
O12 O 0.85158(16) 0.3599(3) 0.03493(12) 0.0423(7) Uani 1 1 d .
C13 C 0.8363(2) 0.1158(4) -0.06365(14) 0.0226(7) Uani 1 1 d .
H13 H 0.8890 0.1825 -0.0591 0.027 Uiso 1 1 calc R
N14 N 0.85931(18) 0.5718(4) -0.30495(14) 0.0369(7) Uani 1 1 d .
H14A H 0.8355 0.5734 -0.3440 0.044 Uiso 1 1 calc R
H14B H 0.8691 0.6734 -0.2841 0.044 Uiso 1 1 calc R
N15 N 0.86698(17) 0.2550(4) -0.30683(14) 0.0347(7) Uani 1 1 d .
H15A H 0.8432 0.2527 -0.3459 0.042 Uiso 1 1 calc R
H15B H 0.8816 0.1536 -0.2874 0.042 Uiso 1 1 calc R
N16 N 0.35947(16) -0.2222(4) 0.28475(12) 0.0292(7) Uani 1 1 d .
H16A H 0.3543 -0.1217 0.2624 0.035 Uiso 1 1 calc R
H16B H 0.3642 -0.2186 0.3275 0.035 Uiso 1 1 calc R
O17 O 0.95511(14) -0.2545(3) -0.14019(10) 0.0329(6) Uani 1 1 d .
N18 N 0.36605(17) -0.5381(4) 0.28776(12) 0.0298(7) Uani 1 1 d .
H18A H 0.3694 -0.5352 0.3306 0.036 Uiso 1 1 calc R
H18B H 0.3665 -0.6420 0.2671 0.036 Uiso 1 1 calc R
C19 C 0.8809(2) 0.4126(5) -0.27681(16) 0.0273(8) Uani 1 1 d .
C20 C 0.68258(19) 0.0588(4) -0.02915(15) 0.0218(7) Uani 1 1 d .
C21 C 0.44302(19) 0.1033(4) 0.08874(15) 0.0210(7) Uani 1 1 d .
C22 C 0.5999(2) 0.0878(5) 0.01250(15) 0.0226(7) Uani 1 1 d .
C23 C 0.5773(2) -0.0545(4) 0.05612(16) 0.0249(8) Uani 1 1 d .
H23 H 0.6148 -0.1561 0.0597 0.030 Uiso 1 1 calc R
O24 O 0.51956(18) 0.5367(3) -0.02492(14) 0.0517(7) Uani 1 1 d .
C25 C 0.5001(2) -0.0476(4) 0.09422(16) 0.0252(7) Uani 1 1 d .
H25 H 0.4864 -0.1433 0.1233 0.030 Uiso 1 1 calc R
C26 C 0.7529(2) -0.1267(4) -0.11478(17) 0.0303(7) Uani 1 1 d .
H26 H 0.7497 -0.2244 -0.1447 0.036 Uiso 1 1 calc R
C27 C 0.76325(19) 0.1555(4) -0.02390(14) 0.0190(6) Uani 1 1 d .
C28 C 0.6802(2) -0.0845(5) -0.07490(17) 0.0301(8) Uani 1 1 d .
H28 H 0.6283 -0.1542 -0.0789 0.036 Uiso 1 1 calc R
C29 C 0.82996(19) -0.0237(5) -0.11003(15) 0.0229(7) Uani 1 1 d .
N30 N 0.77523(17) 0.3044(4) 0.02499(13) 0.0259(6) Uani 1 1 d .
C31 C 0.5414(2) 0.2367(4) 0.00837(14) 0.0217(7) Uani 1 1 d .
C32 C 0.4632(2) 0.2452(4) 0.04595(14) 0.0217(7) Uani 1 1 d .
H32 H 0.4251 0.3458 0.0421 0.026 Uiso 1 1 calc R

loop_
_atom_site_aniso_label
_atom_site_aniso_U_11
_atom_site_aniso_U_22
_atom_site_aniso_U_33
_atom_site_aniso_U_23
_atom_site_aniso_U_13
_atom_site_aniso_U_12
S1 0.0221(4) 0.0213(4) 0.0231(4) 0.0010(4) 0.0045(3) 0.0001(3)
S2 0.0205(4) 0.0331(5) 0.0237(4) -0.0056(4) 0.0001(3) 0.0042(3)
O1 0.0231(12) 0.0357(15) 0.0240(11) 0.0048(10) 0.0046(10) -0.0017(10)
O2 0.0264(12) 0.0277(13) 0.0279(13) 0.0013(10) 0.0048(10) -0.0053(10)
O3 0.0338(13) 0.0323(14) 0.0203(12) 0.0005(10) 0.0025(9) -0.0006(11)
O4 0.0219(11) 0.0424(14) 0.0340(14) -0.0081(11) 0.0044(10) -0.0025(10)
O5 0.0258(12) 0.0318(14) 0.0253(12) -0.0053(10) 0.0032(9) 0.0017(10)
N6 0.0431(19) 0.0343(19) 0.0371(18) -0.0035(14) -0.0150(14) -0.0027(14)
O7 0.0292(13) 0.0356(15) 0.0231(12) -0.0057(10) -0.0010(10) 0.0053(10)
N8 0.0445(18) 0.0266(17) 0.0196(15) 0.0013(12) -0.0001(12) 0.0000(13)
O9 0.0265(12) 0.0238(13) 0.0332(13) 0.0014(10) 0.0073(10) 0.0033(10)
C10 0.0206(17) 0.027(2) 0.0299(19) 0.0031(15) 0.0015(14) -0.0022(15)
N11 0.0272(15) 0.0247(16) 0.0278(15) 0.0032(13) 0.0025(12) -0.0013(13)
O12 0.0320(14) 0.0477(18) 0.0474(15) -0.0186(13) 0.0089(12) -0.0154(12)
C13 0.0215(16) 0.0249(18) 0.0214(16) -0.0008(13) -0.0012(12) -0.0002(14)
N14 0.0375(17) 0.0336(18) 0.0396(17) -0.0049(14) -0.0114(15) 0.0022(14)
N15 0.0414(18) 0.0310(18) 0.0316(15) -0.0065(13) -0.0126(14) 0.0043(13)
N16 0.0462(18) 0.0223(17) 0.0190(14) 0.0007(12) -0.0064(13) -0.0038(13)
O17 0.0305(12) 0.0366(15) 0.0316(13) -0.0035(10) -0.0039(10) 0.0120(11)
N18 0.0449(18) 0.0267(16) 0.0178(15) -0.0004(12) 0.0003(13) -0.0041(13)
C19 0.0214(18) 0.033(2) 0.0280(18) -0.0015(16) 0.0005(15) 0.0010(15)
C20 0.0202(16) 0.0237(17) 0.0216(16) -0.0019(13) 0.0036(13) 0.0045(14)
C21 0.0186(15) 0.0212(17) 0.0231(16) -0.0009(14) 0.0003(13) -0.0019(14)
C22 0.0179(15) 0.023(2) 0.0269(17) -0.0057(14) 0.0025(13) -0.0040(14)
C23 0.0218(18) 0.0201(19) 0.0329(19) 0.0015(14) -0.0020(15) 0.0029(13)
O24 0.0608(17) 0.0263(15) 0.0681(19) 0.0137(13) 0.0362(15) 0.0126(14)
C25 0.0235(16) 0.0223(19) 0.0297(19) 0.0026(15) 0.0023(14) 0.0016(15)
C26 0.0236(16) 0.0352(19) 0.0322(18) -0.0162(16) -0.0025(14) -0.0012(17)
C27 0.0231(15) 0.0173(17) 0.0166(15) -0.0009(13) -0.0018(13) -0.0011(13)
C28 0.0189(17) 0.036(2) 0.0356(19) -0.0116(16) 0.0006(14) -0.0060(14)
C29 0.0197(16) 0.0294(19) 0.0197(16) -0.0023(14) -0.0035(13) 0.0032(14)
N30 0.0255(15) 0.0264(16) 0.0257(14) -0.0035(12) 0.0035(12) -0.0057(12)
C31 0.0227(16) 0.0222(19) 0.0201(15) -0.0023(13) -0.0001(13) -0.0005(14)
C32 0.0222(16) 0.0195(17) 0.0233(16) -0.0003(14) -0.0002(13) 0.0039(14)

loop_
_atom_type_symbol
_atom_type_description
_atom_type_scat_dispersion_real
_atom_type_scat_dispersion_imag
_atom_type_scat_source
C C 0.0033 0.0016 'International Tables Vol C Tables 4.2.6.8 and 6.1.1.4'
H H 0.0000 0.0000 'International Tables Vol C Tables 4.2.6.8 and 6.1.1.4'
N N 0.0061 0.0033 'International Tables Vol C Tables 4.2.6.8 and 6.1.1.4'
O O 0.0106 0.0060 'International Tables Vol C Tables 4.2.6.8 and 6.1.1.4'
S S 0.1246 0.1234 'International Tables Vol C Tables 4.2.6.8 and 6.1.1.4'

loop_
_geom_angle_atom_site_label_1
_geom_angle_atom_site_label_2
_geom_angle_atom_site_label_3
_geom_angle
O2 S1 O9 113.71(13)
O2 S1 O3 112.04(13)
O9 S1 O3 113.07(13)
O2 S1 C21 106.34(13)
O9 S1 C21 105.87(13)
O3 S1 C21 104.97(13)
O17 S2 O4 114.11(13)
O17 S2 O7 112.31(14)
O4 S2 O7 112.87(14)
O17 S2 C29 105.75(14)
O4 S2 C29 105.82(14)
O7 S2 C29 105.06(13)
N16 C10 N8 120.1(3)
N16 C10 N18 120.3(3)
N8 C10 N18 119.6(3)
O24 N11 O1 122.4(3)
O24 N11 C31 118.8(3)
O1 N11 C31 118.8(3)
C29 C13 C27 119.1(3)
N15 C19 N14 121.9(3)
N15 C19 N6 119.5(3)
N14 C19 N6 118.6(3)
C28 C20 C27 116.6(3)
C28 C20 C22 116.7(3)
C27 C20 C22 126.6(3)
C32 C21 C25 120.2(3)
C32 C21 S1 119.9(2)
C25 C21 S1 119.9(2)
C23 C22 C31 117.3(3)
C23 C22 C20 116.3(3)
C31 C22 C20 126.3(3)
C25 C23 C22 121.4(3)
C23 C25 C21 119.8(3)
C29 C26 C28 119.9(3)
C13 C27 C20 122.3(3)
C13 C27 N30 116.1(3)
C20 C27 N30 121.6(3)
C26 C28 C20 121.8(3)
C13 C29 C26 120.2(3)
C13 C29 S2 120.3(2)
C26 C29 S2 119.5(2)
O12 N30 O5 122.9(3)
O12 N30 C27 117.6(3)
O5 N30 C27 119.5(2)
C32 C31 C22 122.0(3)
C32 C31 N11 116.4(3)
C22 C31 N11 121.5(3)
C21 C32 C31 119.3(3)

loop_
_geom_bond_atom_site_label_1
_geom_bond_atom_site_label_2
_geom_bond_distance
S1 O2 1.445(2)
S1 O9 1.449(2)
S1 O3 1.462(2)
S1 C21 1.784(3)
S2 O17 1.450(2)
S2 O4 1.453(2)
S2 O7 1.463(2)
S2 C29 1.783(3)
O1 N11 1.233(3)
O5 N30 1.232(3)
N6 C19 1.332(4)
N8 C10 1.323(4)
C10 N16 1.319(4)
C10 N18 1.327(4)
N11 O24 1.207(3)
N11 C31 1.462(4)
O12 N30 1.228(3)
C13 C29 1.377(4)
C13 C27 1.383(4)
N14 C19 1.325(4)
N15 C19 1.309(4)
C20 C28 1.387(5)
C20 C27 1.401(4)
C20 C22 1.508(4)
C21 C32 1.373(4)
C21 C25 1.394(4)
C22 C23 1.394(4)
C22 C31 1.394(4)
C23 C25 1.386(4)
C26 C29 1.379(4)
C26 C28 1.384(5)
C27 N30 1.469(4)
C31 C32 1.393(4)
